data_7040859
loop_
_publ_author_name
'Ill\'an-Cabeza, Nuria A'
'Jim\'enez-Pulido, Sonia B'
'Hueso-Ure\~na, Francisco'
'Pe\~na-Ruiz, Tom\'as'
'Quir\'os-Oloz\'abal, Miguel'
'Moreno-Carretero, Miguel N'

_publ_section_title
;
 Interactions between 2,4-bis-pteridine-1,5-benzodiazepine and group 12
 dihalides: synthesis, spectral and XRD structural studies and theoretical
 calculations.
;
_journal_issue 44
_journal_name_full 'Dalton transactions (Cambridge, England : 2003)'
_journal_page_first 17896
_journal_page_last 17909
_journal_paper_doi 10.1039/c6dt03583c
_journal_volume 45
_journal_year 2016
_chemical_formula_moiety 'C28 H28 N10 O4, 0.5(H2 O)'
_chemical_formula_sum 'C28 H29 N10 O4.5'
_chemical_formula_weight 577.61
_chemical_name_systematic
; 
 ? 
;
_space_group_crystal_system triclinic
_space_group_IT_number 2
_space_group_name_Hall '-P 1'
_space_group_name_H-M_alt 'P -1'
_symmetry_space_group_name_Hall '-P 1'
_symmetry_space_group_name_H-M 'P -1'
_atom_sites_solution_hydrogens mixed
_atom_sites_solution_primary direct
_atom_sites_solution_secondary difmap
_audit_creation_method SHELXL-2014/7
_audit_update_record
;
2016-08-16 deposited with the CCDC.
2016-10-11 downloaded from the CCDC.
;
_cell_angle_alpha 93.526(13)
_cell_angle_beta 90.170(15)
_cell_angle_gamma 102.742(11)
_cell_formula_units_Z 4
_cell_length_a 11.214(2)
_cell_length_b 13.3192(11)
_cell_length_c 18.141(3)
_cell_measurement_reflns_used 68
_cell_measurement_temperature 120(2)
_cell_measurement_theta_max 20
_cell_measurement_theta_min 4
_cell_volume 2637.5(7)
_computing_cell_refinement 'Dirax/lsq (Duisenberg & Schreurs, 1989-2000)'
_computing_data_collection 'Collect (Bruker AXS BV, 1997-2004)'
_computing_data_reduction 'EvalCCD (Duisenberg & Schreurs 1990-2000)'
_computing_structure_refinement 'SHELXL-2014/7 (Sheldrick, 2014)'
_computing_structure_solution 'SHELXS-86 (Sheldrick, 1986)'
_diffrn_ambient_temperature 120(2)
_diffrn_detector_area_resol_mean 9
_diffrn_measured_fraction_theta_full 0.998
_diffrn_measured_fraction_theta_max 0.998
_diffrn_measurement_device_type KappaCCD
_diffrn_measurement_method 'CCD rotation images, thick slices'
_diffrn_radiation_type MoK\a
_diffrn_radiation_wavelength 0.71073
_diffrn_reflns_av_R_equivalents 0.0874
_diffrn_reflns_av_unetI/netI 0.0903
_diffrn_reflns_Laue_measured_fraction_full 0.998
_diffrn_reflns_Laue_measured_fraction_max 0.998
_diffrn_reflns_limit_h_max 14
_diffrn_reflns_limit_h_min -14
_diffrn_reflns_limit_k_max 17
_diffrn_reflns_limit_k_min -17
_diffrn_reflns_limit_l_max 23
_diffrn_reflns_limit_l_min -23
_diffrn_reflns_number 67937
_diffrn_reflns_point_group_measured_fraction_full 0.998
_diffrn_reflns_point_group_measured_fraction_max 0.998
_diffrn_reflns_theta_full 25.242
_diffrn_reflns_theta_max 27.500
_diffrn_reflns_theta_min 3.066
_diffrn_source 'Enraf Nonius FR590'
_exptl_absorpt_coefficient_mu 0.103
_exptl_absorpt_correction_T_max 0.9918
_exptl_absorpt_correction_T_min 0.9776
_exptl_absorpt_correction_type multi-scan
_exptl_absorpt_process_details '(SADABS 2.10, 2003)'
_exptl_crystal_colour Colorless
_exptl_crystal_density_diffrn 1.455
_exptl_crystal_density_method 'not measured'
_exptl_crystal_description prism
_exptl_crystal_F_000 1212
_exptl_crystal_size_max 0.220
_exptl_crystal_size_mid 0.200
_exptl_crystal_size_min 0.080
_refine_diff_density_max 0.669
_refine_diff_density_min -0.552
_refine_diff_density_rms 0.091
_refine_ls_extinction_method none
_refine_ls_goodness_of_fit_ref 1.006
_refine_ls_hydrogen_treatment constr
_refine_ls_matrix_type full
_refine_ls_number_parameters 784
_refine_ls_number_reflns 12105
_refine_ls_number_restraints 0
_refine_ls_restrained_S_all 1.006
_refine_ls_R_factor_all 0.1820
_refine_ls_R_factor_gt 0.0830
_refine_ls_shift/su_max 0.004
_refine_ls_shift/su_mean 0.000
_refine_ls_structure_factor_coef Fsqd
_refine_ls_weighting_details 'w=1/[\s^2^(Fo^2^)+(0.1700P)^2^+0.0500P] where P=(Fo^2^+2Fc^2^)/3'
_refine_ls_weighting_scheme calc
_refine_ls_wR_factor_gt 0.2153
_refine_ls_wR_factor_ref 0.2867
_reflns_Friedel_coverage 0.000
_reflns_number_gt 5758
_reflns_number_total 12105
_reflns_threshold_expression 'I > 2\s(I)'
_cod_data_source_file c6dt03583c2.cif
_cod_data_source_block dlmbzd
_cod_depositor_comments 'Adding full bibliography for 7040859--7040866.cif.'
_cod_original_formula_sum 'C28 H29 N10 O4.50'
_cod_database_code 7040859
_shelx_shelxl_version_number 2014/7
_shelx_space_group_comment
; 
The symmetry employed for this shelxl refinement is uniquely defined 
by the following loop, which should always be used as a source of 
symmetry information in preference to the above space-group names. 
They are only intended as comments. 
;
_shelx_estimated_absorpt_t_min 0.978
_shelx_estimated_absorpt_t_max 0.992

loop_
_space_group_symop_operation_xyz
'x, y, z'
'-x, -y, -z'

loop_
_atom_site_label
_atom_site_type_symbol
_atom_site_fract_x
_atom_site_fract_y
_atom_site_fract_z
_atom_site_U_iso_or_equiv
_atom_site_adp_type
_atom_site_occupancy
_atom_site_site_symmetry_order
_atom_site_calc_flag
_atom_site_refinement_flags_posn
_atom_site_refinement_flags_adp
_atom_site_refinement_flags_occupancy
_atom_site_disorder_assembly
_atom_site_disorder_group
N1A N 1.0902(3) 0.5901(2) 0.56240(17) 0.0379(8) Uani 1 1 d . . . . .
C1A C 1.2232(4) 0.6070(3) 0.5527(2) 0.0501(11) Uani 1 1 d . . . . .
H11A H 1.2546 0.5562 0.5794 0.075 Uiso 1 1 d R U . . .
H12A H 1.2625 0.6766 0.5724 0.075 Uiso 1 1 d R U . . .
H13A H 1.2412 0.5993 0.5001 0.075 Uiso 1 1 d R U . . .
C2A C 1.0304(4) 0.6554(3) 0.5283(2) 0.0453(11) Uani 1 1 d . . . . .
O2A O 1.0840(3) 0.7209(2) 0.48961(16) 0.0596(9) Uani 1 1 d . . . . .
N3A N 0.9056(3) 0.6419(2) 0.54036(18) 0.0448(9) Uani 1 1 d . . . . .
C3A C 0.8410(5) 0.7098(3) 0.5036(2) 0.0559(13) Uani 1 1 d . . . . .
H31A H 0.8975 0.7541 0.4719 0.084 Uiso 1 1 d R U . . .
H32A H 0.8089 0.7528 0.5409 0.084 Uiso 1 1 d R U . . .
H33A H 0.7733 0.6678 0.4735 0.084 Uiso 1 1 d R U . . .
C4A C 0.8390(4) 0.5739(3) 0.5874(2) 0.0433(10) Uani 1 1 d . . . . .
O4A O 0.7288(3) 0.5660(2) 0.59442(15) 0.0516(8) Uani 1 1 d . . . . .
C4AA C 0.9108(3) 0.5131(3) 0.6267(2) 0.0330(9) Uani 1 1 d . . . . .
N5A N 0.8555(3) 0.4528(2) 0.67855(16) 0.0314(7) Uani 1 1 d . . . . .
C6A C 0.9190(3) 0.3960(3) 0.71334(19) 0.0295(8) Uani 1 1 d . . . . .
C7A C 1.0402(3) 0.3951(3) 0.6910(2) 0.0327(8) Uani 1 1 d . . . . .
C71A C 1.1183(4) 0.3269(3) 0.7179(2) 0.0465(11) Uani 1 1 d . . . . .
H71A H 1.0728 0.2819 0.7539 0.070 Uiso 1 1 d R U . . .
H72A H 1.1934 0.3687 0.7413 0.070 Uiso 1 1 d R U . . .
H73A H 1.1393 0.2847 0.6758 0.070 Uiso 1 1 d R U . . .
N8A N 1.0961(3) 0.4594(2) 0.64157(17) 0.0347(7) Uani 1 1 d . . . . .
C8AA C 1.0317(3) 0.5198(3) 0.6110(2) 0.0321(8) Uani 1 1 d . . . . .
C61A C 0.8515(3) 0.3331(3) 0.77546(19) 0.0310(8) Uani 1 1 d . . . . .
C62A C 0.9255(3) 0.3542(3) 0.8478(2) 0.0385(9) Uani 1 1 d . . . . .
H61A H 1.0042 0.3347 0.8404 0.058 Uiso 1 1 d R U . . .
H62A H 0.8803 0.3137 0.8862 0.058 Uiso 1 1 d R U . . .
H63A H 0.9397 0.4278 0.8631 0.058 Uiso 1 1 d R U . . .
N1B N 0.9775(3) -0.1132(2) 0.94227(15) 0.0297(7) Uani 1 1 d . . . . .
C1B C 0.9194(4) -0.1783(3) 1.0001(2) 0.0393(9) Uani 1 1 d . . . . .
H11B H 0.8424 -0.1594 1.0138 0.059 Uiso 1 1 d R U . . .
H12B H 0.9742 -0.1680 1.0434 0.059 Uiso 1 1 d R U . . .
H13B H 0.9029 -0.2509 0.9818 0.059 Uiso 1 1 d R U . . .
C2B C 1.0929(3) -0.1250(3) 0.9203(2) 0.0314(8) Uani 1 1 d . . . . .
O2B O 1.1436(2) -0.18234(19) 0.95098(14) 0.0370(6) Uani 1 1 d . . . . .
N3B N 1.1448(3) -0.0681(2) 0.86192(16) 0.0311(7) Uani 1 1 d . . . . .
C3B C 1.2672(3) -0.0793(3) 0.8393(2) 0.0423(10) Uani 1 1 d . . . . .
H31B H 1.2949 -0.1274 0.8706 0.063 Uiso 1 1 d R U . . .
H32B H 1.3244 -0.0120 0.8447 0.063 Uiso 1 1 d R U . . .
H33B H 1.2638 -0.1060 0.7876 0.063 Uiso 1 1 d R U . . .
C4B C 1.0917(3) -0.0027(3) 0.8236(2) 0.0313(8) Uani 1 1 d . . . . .
O4B O 1.1441(2) 0.0451(2) 0.77293(14) 0.0400(7) Uani 1 1 d . . . . .
C4AB C 0.9706(3) 0.0079(2) 0.85074(19) 0.0265(8) Uani 1 1 d . . . . .
N5B N 0.9142(2) 0.0717(2) 0.81841(16) 0.0285(7) Uani 1 1 d . . . . .
C6B C 0.8060(3) 0.0833(2) 0.84376(19) 0.0283(8) Uani 1 1 d . . . . .
C7B C 0.7565(3) 0.0322(3) 0.90784(19) 0.0299(8) Uani 1 1 d . . . . .
C71B C 0.6405(3) 0.0442(3) 0.9440(2) 0.0361(9) Uani 1 1 d . . . . .
H71B H 0.6041 0.0917 0.9169 0.054 Uiso 1 1 d R U . . .
H72B H 0.6579 0.0718 0.9952 0.054 Uiso 1 1 d R U . . .
H73B H 0.5833 -0.0231 0.9435 0.054 Uiso 1 1 d R U . . .
N8B N 0.8155(3) -0.0310(2) 0.93986(16) 0.0304(7) Uani 1 1 d . . . . .
C8AB C 0.9194(3) -0.0451(3) 0.90969(19) 0.0270(8) Uani 1 1 d . . . . .
C61B C 0.7461(3) 0.1507(3) 0.80194(19) 0.0282(8) Uani 1 1 d . . . . .
C62B C 0.8224(3) 0.2187(2) 0.7482(2) 0.0314(8) Uani 1 1 d . . . . .
H61B H 0.7782 0.2105 0.7002 0.038 Uiso 1 1 d R U . . .
H62B H 0.9000 0.1960 0.7403 0.038 Uiso 1 1 d R U . . .
N1F N 0.6307(3) 0.1441(2) 0.80900(17) 0.0337(7) Uani 1 1 d . . . . .
N2F N 0.7352(3) 0.3635(2) 0.79071(16) 0.0328(7) Uani 1 1 d . . . . .
H2F H 0.7465 0.4308 0.7800 0.039 Uiso 1 1 d R U . . .
C1F C 0.5723(3) 0.2074(3) 0.7686(2) 0.0315(8) Uani 1 1 d . . . . .
C2F C 0.6254(3) 0.3114(3) 0.7551(2) 0.0313(8) Uani 1 1 d . . . . .
C3F C 0.5586(3) 0.3646(3) 0.7133(2) 0.0357(9) Uani 1 1 d . . . . .
H3F H 0.5947 0.4334 0.7022 0.043 Uiso 1 1 d R U . . .
C4F C 0.4420(4) 0.3206(3) 0.6878(2) 0.0418(10) Uani 1 1 d . . . . .
H4F H 0.3987 0.3583 0.6588 0.050 Uiso 1 1 d R U . . .
C5F C 0.3879(4) 0.2208(3) 0.7043(2) 0.0398(9) Uani 1 1 d . . . . .
H5F H 0.3066 0.1902 0.6882 0.048 Uiso 1 1 d R U . . .
C6F C 0.4536(3) 0.1660(3) 0.7446(2) 0.0382(9) Uani 1 1 d . . . . .
H6F H 0.4160 0.0977 0.7560 0.046 Uiso 1 1 d R U . . .
N1C N 0.5743(3) -0.3569(2) 1.08930(17) 0.0377(8) Uani 1 1 d . . . . .
C1C C 0.6956(4) -0.2984(3) 1.1127(2) 0.0464(11) Uani 1 1 d . . . . .
H11C H 0.7579 -0.3298 1.0887 0.070 Uiso 1 1 d R U . . .
H12C H 0.7041 -0.2992 1.1664 0.070 Uiso 1 1 d R U . . .
H13C H 0.7064 -0.2270 1.0989 0.070 Uiso 1 1 d R U . . .
C2C C 0.5111(4) -0.3162(3) 1.0377(2) 0.0405(10) Uani 1 1 d . . . . .
O2C O 0.5534(3) -0.2341(2) 1.01208(16) 0.0534(8) Uani 1 1 d . . . . .
N3C N 0.3959(3) -0.3735(2) 1.01609(17) 0.0377(8) Uani 1 1 d . . . . .
C3C C 0.3235(4) -0.3295(3) 0.9634(2) 0.0490(11) Uani 1 1 d . . . . .
H31C H 0.3718 -0.2636 0.9482 0.073 Uiso 1 1 d R U . . .
H32C H 0.2487 -0.3184 0.9872 0.073 Uiso 1 1 d R U . . .
H33C H 0.3019 -0.3776 0.9199 0.073 Uiso 1 1 d R U . . .
C4C C 0.3390(4) -0.4669(3) 1.0418(2) 0.0369(9) Uani 1 1 d . . . . .
O4C O 0.2387(3) -0.5131(2) 1.01930(15) 0.0468(7) Uani 1 1 d . . . . .
C4AC C 0.4112(3) -0.5054(3) 1.09678(19) 0.0302(8) Uani 1 1 d . . . . .
N5C N 0.3629(3) -0.5949(2) 1.12588(16) 0.0318(7) Uani 1 1 d . . . . .
C6C C 0.4249(3) -0.6294(3) 1.17730(19) 0.0285(8) Uani 1 1 d . . . . .
C7C C 0.5416(3) -0.5717(3) 1.19993(19) 0.0313(8) Uani 1 1 d . . . . .
C71C C 0.6187(3) -0.5997(3) 1.2603(2) 0.0430(10) Uani 1 1 d . . . . .
H71C H 0.7044 -0.5647 1.2544 0.064 Uiso 1 1 calc R U . . .
H72C H 0.6117 -0.6745 1.2573 0.064 Uiso 1 1 calc R U . . .
H73C H 0.5903 -0.5780 1.3085 0.064 Uiso 1 1 calc R U . . .
N8C N 0.5928(3) -0.4838(2) 1.16952(17) 0.0350(7) Uani 1 1 d . . . . .
C8AC C 0.5258(3) -0.4497(3) 1.11895(19) 0.0328(9) Uani 1 1 d . . . . .
C61C C 0.3602(3) -0.7354(3) 1.20358(19) 0.0289(8) Uani 1 1 d . . . . .
C62C C 0.4293(3) -0.8167(3) 1.1757(2) 0.0323(8) Uani 1 1 d . . . . .
H61C H 0.5126 -0.7992 1.1966 0.048 Uiso 1 1 d R U . . .
H62C H 0.4328 -0.8182 1.1217 0.048 Uiso 1 1 d R U . . .
H63C H 0.3871 -0.8846 1.1910 0.048 Uiso 1 1 d R U . . .
N1D N 0.4854(3) -1.1085(2) 1.43815(16) 0.0315(7) Uani 1 1 d . . . . .
C1D C 0.4159(3) -1.2068(3) 1.4652(2) 0.0375(9) Uani 1 1 d . . . . .
H11D H 0.4725 -1.2441 1.4866 0.056 Uiso 1 1 d R U . . .
H12D H 0.3701 -1.2491 1.4240 0.056 Uiso 1 1 d R U . . .
H13D H 0.3589 -1.1920 1.5031 0.056 Uiso 1 1 d R U . . .
C2D C 0.6115(3) -1.0905(3) 1.44385(19) 0.0322(8) Uani 1 1 d . . . . .
O2D O 0.6625(2) -1.1483(2) 1.47403(14) 0.0398(7) Uani 1 1 d . . . . .
N3D N 0.6767(3) -1.0016(2) 1.41253(16) 0.0301(7) Uani 1 1 d . . . . .
C3D C 0.8104(3) -0.9816(3) 1.4163(2) 0.0391(9) Uani 1 1 d . . . . .
H31D H 0.8355 -1.0364 1.4420 0.059 Uiso 1 1 d R U . . .
H32D H 0.8426 -0.9150 1.4431 0.059 Uiso 1 1 d R U . . .
H33D H 0.8425 -0.9803 1.3661 0.059 Uiso 1 1 d R U . . .
C4D C 0.6264(3) -0.9310(3) 1.37782(19) 0.0310(8) Uani 1 1 d . . . . .
O4D O 0.6912(2) -0.85637(19) 1.35119(14) 0.0360(6) Uani 1 1 d . . . . .
C4AD C 0.4924(3) -0.9537(3) 1.37617(19) 0.0283(8) Uani 1 1 d . . . . .
N5D N 0.4362(3) -0.8871(2) 1.34666(15) 0.0298(7) Uani 1 1 d . . . . .
C6D C 0.3145(3) -0.9070(3) 1.34665(19) 0.0292(8) Uani 1 1 d . . . . .
C7D C 0.2465(3) -0.9987(3) 1.37703(19) 0.0292(8) Uani 1 1 d . . . . .
C71D C 0.1114(3) -1.0265(3) 1.3822(2) 0.0330(8) Uani 1 1 d . . . . .
H71D H 0.0764 -0.9746 1.3592 0.050 Uiso 1 1 d R U . . .
H72D H 0.0882 -1.0292 1.4342 0.050 Uiso 1 1 d R U . . .
H73D H 0.0804 -1.0941 1.3565 0.050 Uiso 1 1 d R U . . .
N8D N 0.3048(3) -1.0634(2) 1.40646(16) 0.0314(7) Uani 1 1 d . . . . .
C8AD C 0.4266(3) -1.0416(3) 1.40580(19) 0.0293(8) Uani 1 1 d . . . . .
C61D C 0.2602(3) -0.8292(3) 1.31243(18) 0.0279(8) Uani 1 1 d . . . . .
C62D C 0.3452(3) -0.7326(3) 1.28803(19) 0.0296(8) Uani 1 1 d . . . . .
H61D H 0.4265 -0.7250 1.3120 0.036 Uiso 1 1 d R U . . .
H62D H 0.3126 -0.6717 1.3043 0.036 Uiso 1 1 d R U . . .
N1G N 0.1429(3) -0.8438(2) 1.30782(16) 0.0307(7) Uani 1 1 d . . . . .
N2G N 0.2367(2) -0.7653(2) 1.17077(17) 0.0314(7) Uani 1 1 d . . . . .
H2G H 0.2418 -0.7421 1.1245 0.038 Uiso 1 1 d R U . . .
C1G C 0.0890(3) -0.7767(3) 1.2701(2) 0.0303(8) Uani 1 1 d . . . . .
C2G C 0.1373(3) -0.7318(3) 1.20518(19) 0.0291(8) Uani 1 1 d . . . . .
C3G C 0.0744(3) -0.6694(3) 1.1692(2) 0.0331(9) Uani 1 1 d . . . . .
H3G H 0.1076 -0.6372 1.1263 0.040 Uiso 1 1 d R U . . .
C4G C -0.0368(3) -0.6535(3) 1.1958(2) 0.0377(9) Uani 1 1 d . . . . .
H4G H -0.0789 -0.6106 1.1709 0.045 Uiso 1 1 d R U . . .
C5G C -0.0861(3) -0.7002(3) 1.2583(2) 0.0359(9) Uani 1 1 d . . . . .
H5G H -0.1620 -0.6893 1.2763 0.043 Uiso 1 1 d R U . . .
C6G C -0.0243(3) -0.7620(3) 1.2943(2) 0.0335(9) Uani 1 1 d . . . . .
H6G H -0.0597 -0.7952 1.3363 0.040 Uiso 1 1 d R U . . .
O1W O 0.4730(9) -0.4727(12) 1.5547(7) 0.182(5) Uani 0.55 1 d . . P A -1
O2W O 0.548(2) -0.3693(15) 1.5295(13) 0.204(10) Uani 0.35 1 d . . P A -1
O3W O 0.023(3) -0.436(3) 1.980(2) 0.080(11) Uani 0.1 1 d . . P B -1

loop_
_atom_site_aniso_label
_atom_site_aniso_U_11
_atom_site_aniso_U_22
_atom_site_aniso_U_33
_atom_site_aniso_U_23
_atom_site_aniso_U_13
_atom_site_aniso_U_12
N1A 0.048(2) 0.0284(17) 0.0331(18) 0.0055(14) 0.0046(15) -0.0011(14)
C1A 0.055(3) 0.044(2) 0.043(3) 0.005(2) 0.010(2) -0.008(2)
C2A 0.072(3) 0.029(2) 0.033(2) 0.0038(18) 0.001(2) 0.006(2)
O2A 0.091(2) 0.0382(17) 0.0440(18) 0.0139(14) 0.0026(17) -0.0014(16)
N3A 0.071(3) 0.0298(18) 0.036(2) 0.0044(15) 0.0008(18) 0.0165(17)
C3A 0.094(4) 0.046(3) 0.039(3) 0.016(2) 0.005(2) 0.035(3)
C4A 0.064(3) 0.040(2) 0.032(2) 0.0031(18) 0.004(2) 0.023(2)
O4A 0.064(2) 0.063(2) 0.0392(17) 0.0063(14) 0.0034(15) 0.0361(17)
C4AA 0.046(2) 0.0251(18) 0.029(2) 0.0041(16) 0.0015(17) 0.0104(17)
N5A 0.0376(18) 0.0263(15) 0.0315(17) 0.0014(13) -0.0008(14) 0.0098(13)
C6A 0.030(2) 0.0271(18) 0.030(2) -0.0013(15) -0.0029(15) 0.0041(15)
C7A 0.034(2) 0.0272(19) 0.036(2) 0.0022(16) -0.0007(17) 0.0034(16)
C71A 0.036(2) 0.050(3) 0.055(3) 0.013(2) 0.008(2) 0.0118(19)
N8A 0.0397(19) 0.0308(17) 0.0321(17) 0.0042(14) -0.0009(14) 0.0038(14)
C8AA 0.042(2) 0.0242(18) 0.028(2) -0.0024(15) -0.0021(17) 0.0028(16)
C61A 0.031(2) 0.0322(19) 0.029(2) 0.0034(16) -0.0003(16) 0.0068(16)
C62A 0.041(2) 0.036(2) 0.037(2) 0.0028(17) -0.0046(18) 0.0060(18)
N1B 0.0320(17) 0.0283(16) 0.0288(17) 0.0058(13) 0.0023(13) 0.0054(13)
C1B 0.047(2) 0.035(2) 0.036(2) 0.0091(17) 0.0038(18) 0.0076(18)
C2B 0.036(2) 0.0265(19) 0.031(2) -0.0022(16) -0.0059(17) 0.0068(16)
O2B 0.0419(16) 0.0347(14) 0.0352(15) 0.0042(12) -0.0078(12) 0.0099(12)
N3B 0.0303(17) 0.0323(16) 0.0313(17) 0.0036(13) -0.0006(13) 0.0078(13)
C3B 0.036(2) 0.047(2) 0.046(3) 0.0074(19) 0.0048(19) 0.0138(19)
C4B 0.032(2) 0.0300(19) 0.031(2) -0.0012(16) -0.0018(16) 0.0058(16)
O4B 0.0354(15) 0.0460(16) 0.0393(16) 0.0112(13) 0.0078(12) 0.0083(12)
C4AB 0.0257(19) 0.0247(18) 0.0284(19) 0.0000(15) -0.0030(15) 0.0046(15)
N5B 0.0273(17) 0.0282(16) 0.0291(16) -0.0004(13) 0.0012(13) 0.0050(13)
C6B 0.030(2) 0.0224(18) 0.030(2) 0.0002(15) -0.0012(16) 0.0006(15)
C7B 0.033(2) 0.0246(18) 0.030(2) -0.0021(15) 0.0008(16) 0.0018(15)
C71B 0.035(2) 0.041(2) 0.033(2) 0.0016(17) 0.0059(17) 0.0092(17)
N8B 0.0316(17) 0.0293(16) 0.0292(17) -0.0010(13) -0.0017(13) 0.0049(13)
C8AB 0.0276(19) 0.0265(18) 0.0253(19) 0.0010(15) -0.0027(15) 0.0026(15)
C61B 0.028(2) 0.0252(18) 0.030(2) 0.0026(15) 0.0020(15) 0.0025(15)
C62B 0.031(2) 0.0272(19) 0.036(2) 0.0036(16) 0.0021(16) 0.0056(15)
N1F 0.0291(18) 0.0349(17) 0.0368(18) 0.0043(14) 0.0007(14) 0.0058(13)
N2F 0.0329(18) 0.0302(16) 0.0348(18) -0.0006(13) 0.0032(14) 0.0063(13)
C1F 0.030(2) 0.034(2) 0.031(2) 0.0046(16) 0.0024(16) 0.0085(16)
C2F 0.027(2) 0.039(2) 0.030(2) 0.0014(16) 0.0032(16) 0.0105(16)
C3F 0.037(2) 0.038(2) 0.035(2) -0.0016(17) 0.0048(17) 0.0175(18)
C4F 0.038(2) 0.055(3) 0.038(2) 0.0062(19) 0.0025(18) 0.022(2)
C5F 0.034(2) 0.046(2) 0.040(2) -0.0009(19) -0.0032(18) 0.0109(18)
C6F 0.033(2) 0.042(2) 0.039(2) 0.0030(18) 0.0055(18) 0.0080(18)
N1C 0.047(2) 0.0300(17) 0.0348(18) 0.0095(14) 0.0069(15) 0.0044(15)
C1C 0.051(3) 0.038(2) 0.044(3) 0.0089(19) 0.007(2) -0.0058(19)
C2C 0.057(3) 0.036(2) 0.031(2) 0.0065(18) 0.015(2) 0.015(2)
O2C 0.078(2) 0.0388(16) 0.0424(17) 0.0136(14) 0.0089(15) 0.0073(15)
N3C 0.049(2) 0.0410(19) 0.0293(18) 0.0140(15) 0.0078(15) 0.0191(16)
C3C 0.064(3) 0.046(2) 0.046(3) 0.018(2) 0.007(2) 0.028(2)
C4C 0.042(2) 0.040(2) 0.032(2) 0.0085(18) 0.0089(18) 0.0158(19)
O4C 0.0465(18) 0.0528(18) 0.0438(17) 0.0124(14) -0.0048(14) 0.0141(15)
C4AC 0.035(2) 0.0289(19) 0.029(2) 0.0074(15) 0.0064(16) 0.0105(16)
N5C 0.0343(18) 0.0300(16) 0.0321(18) 0.0057(13) 0.0017(14) 0.0086(13)
C6C 0.029(2) 0.0277(18) 0.029(2) 0.0009(15) -0.0016(15) 0.0086(15)
C7C 0.033(2) 0.0303(19) 0.029(2) 0.0020(16) 0.0009(16) 0.0034(16)
C71C 0.034(2) 0.039(2) 0.053(3) 0.0111(19) -0.0105(19) -0.0021(17)
N8C 0.0380(18) 0.0315(17) 0.0336(18) 0.0041(14) 0.0067(14) 0.0030(14)
C8AC 0.041(2) 0.031(2) 0.026(2) 0.0021(16) 0.0084(17) 0.0083(17)
C61C 0.0275(19) 0.0274(18) 0.030(2) 0.0023(15) -0.0036(15) 0.0025(15)
C62C 0.037(2) 0.0281(19) 0.032(2) 0.0010(16) -0.0017(16) 0.0059(16)
N1D 0.0312(18) 0.0325(17) 0.0301(17) 0.0062(13) 0.0007(13) 0.0042(13)
C1D 0.040(2) 0.035(2) 0.037(2) 0.0101(17) 0.0047(18) 0.0070(17)
C2D 0.036(2) 0.036(2) 0.0257(19) -0.0004(16) -0.0005(16) 0.0103(17)
O2D 0.0404(16) 0.0432(16) 0.0396(16) 0.0087(13) -0.0031(12) 0.0159(13)
N3D 0.0252(16) 0.0366(17) 0.0287(17) 0.0049(13) 0.0019(13) 0.0069(13)
C3D 0.031(2) 0.047(2) 0.039(2) 0.0059(18) -0.0014(17) 0.0060(18)
C4D 0.033(2) 0.034(2) 0.0254(19) 0.0014(16) 0.0010(16) 0.0048(17)
O4D 0.0301(14) 0.0368(15) 0.0397(16) 0.0083(12) 0.0035(12) 0.0025(11)
C4AD 0.0277(19) 0.0296(19) 0.0280(19) 0.0032(15) 0.0012(15) 0.0064(15)
N5D 0.0319(17) 0.0343(17) 0.0235(16) 0.0006(13) 0.0011(13) 0.0084(13)
C6D 0.027(2) 0.035(2) 0.0256(19) 0.0021(15) -0.0004(15) 0.0075(16)
C7D 0.029(2) 0.0329(19) 0.0239(19) -0.0020(15) -0.0001(15) 0.0037(16)
C71D 0.031(2) 0.031(2) 0.036(2) 0.0031(16) 0.0010(16) 0.0017(16)
N8D 0.0291(17) 0.0352(17) 0.0293(17) 0.0031(13) 0.0002(13) 0.0058(14)
C8AD 0.032(2) 0.0295(19) 0.0254(19) 0.0027(15) 0.0014(15) 0.0042(16)
C61D 0.029(2) 0.0295(19) 0.0223(18) -0.0022(14) 0.0019(15) 0.0008(15)
C62D 0.031(2) 0.0280(18) 0.029(2) 0.0014(15) -0.0017(15) 0.0035(15)
N1G 0.0308(18) 0.0335(17) 0.0283(17) -0.0002(13) 0.0013(13) 0.0086(13)
N2G 0.0283(17) 0.0340(17) 0.0316(17) 0.0021(13) 0.0009(13) 0.0059(13)
C1G 0.029(2) 0.0294(19) 0.031(2) -0.0002(15) -0.0035(16) 0.0046(15)
C2G 0.0273(19) 0.0294(19) 0.028(2) -0.0032(15) -0.0046(15) 0.0024(15)
C3G 0.034(2) 0.033(2) 0.032(2) 0.0030(16) -0.0046(16) 0.0059(16)
C4G 0.035(2) 0.035(2) 0.041(2) -0.0031(18) -0.0133(18) 0.0073(17)
C5G 0.028(2) 0.038(2) 0.041(2) -0.0032(18) -0.0028(17) 0.0085(17)
C6G 0.027(2) 0.033(2) 0.038(2) 0.0016(17) 0.0017(16) 0.0017(16)
O1W 0.111(8) 0.283(16) 0.177(11) 0.051(11) 0.016(7) 0.089(9)
O2W 0.26(2) 0.157(16) 0.24(2) 0.121(17) 0.066(18) 0.111(17)
O3W 0.021(16) 0.13(3) 0.08(3) 0.01(2) 0.011(16) 0.009(18)

loop_
_atom_type_symbol
_atom_type_description
_atom_type_scat_dispersion_real
_atom_type_scat_dispersion_imag
_atom_type_scat_source
C C 0.0030 0.0020 'International Tables Vol C Tables 4.2.6.8 and 6.1.1.4'
H H 0.0000 0.0000 'International Tables Vol C Tables 4.2.6.8 and 6.1.1.4'
N N 0.0060 0.0030 'International Tables Vol C Tables 4.2.6.8 and 6.1.1.4'
O O 0.0110 0.0060 'International Tables Vol C Tables 4.2.6.8 and 6.1.1.4'

loop_
_geom_angle_atom_site_label_1
_geom_angle_atom_site_label_2
_geom_angle_atom_site_label_3
_geom_angle
C2A N1A C8AA 122.0(3)
C2A N1A C1A 117.2(3)
C8AA N1A C1A 120.3(3)
N1A C1A H11A 109.3
N1A C1A H12A 109.4
H11A C1A H12A 109.5
N1A C1A H13A 109.7
H11A C1A H13A 109.5
H12A C1A H13A 109.5
O2A C2A N1A 121.6(4)
O2A C2A N3A 121.6(4)
N1A C2A N3A 116.8(3)
C4A N3A C2A 125.4(3)
C4A N3A C3A 117.3(4)
C2A N3A C3A 117.2(3)
N3A C3A H31A 109.6
N3A C3A H32A 109.4
H31A C3A H32A 109.5
N3A C3A H33A 109.3
H31A C3A H33A 109.5
H32A C3A H33A 109.5
O4A C4A N3A 121.3(4)
O4A C4A C4AA 123.9(4)
N3A C4A C4AA 114.7(4)
N5A C4AA C8AA 121.3(3)
N5A C4AA C4A 118.4(3)
C8AA C4AA C4A 120.4(3)
C6A N5A C4AA 118.8(3)
N5A C6A C7A 119.4(3)
N5A C6A C61A 115.8(3)
C7A C6A C61A 124.7(3)
N8A C7A C6A 120.8(3)
N8A C7A C71A 113.0(3)
C6A C7A C71A 126.2(3)
C7A C71A H71A 109.2
C7A C71A H72A 110.1
H71A C71A H72A 109.5
C7A C71A H73A 109.0
H71A C71A H73A 109.5
H72A C71A H73A 109.5
C8AA N8A C7A 117.7(3)
N8A C8AA C4AA 121.5(3)
N8A C8AA N1A 118.2(3)
C4AA C8AA N1A 120.3(3)
N2F C61A C62A 106.3(3)
N2F C61A C62B 108.1(3)
C62A C61A C62B 112.9(3)
N2F C61A C6A 110.0(3)
C62A C61A C6A 111.4(3)
C62B C61A C6A 108.0(3)
C61A C62A H61A 109.4
C61A C62A H62A 109.6
H61A C62A H62A 109.5
C61A C62A H63A 109.4
H61A C62A H63A 109.5
H62A C62A H63A 109.5
C8AB N1B C2B 121.6(3)
C8AB N1B C1B 121.7(3)
C2B N1B C1B 116.7(3)
N1B C1B H11B 109.4
N1B C1B H12B 109.4
H11B C1B H12B 109.5
N1B C1B H13B 109.6
H11B C1B H13B 109.5
H12B C1B H13B 109.5
O2B C2B N1B 120.6(3)
O2B C2B N3B 122.7(3)
N1B C2B N3B 116.7(3)
C4B N3B C2B 126.0(3)
C4B N3B C3B 117.3(3)
C2B N3B C3B 116.8(3)
N3B C3B H31B 109.5
N3B C3B H32B 109.5
H31B C3B H32B 109.5
N3B C3B H33B 109.4
H31B C3B H33B 109.5
H32B C3B H33B 109.5
O4B C4B N3B 121.8(3)
O4B C4B C4AB 123.6(3)
N3B C4B C4AB 114.5(3)
N5B C4AB C8AB 120.9(3)
N5B C4AB C4B 118.7(3)
C8AB C4AB C4B 120.4(3)
C4AB N5B C6B 118.9(3)
N5B C6B C7B 119.8(3)
N5B C6B C61B 115.4(3)
C7B C6B C61B 124.7(3)
N8B C7B C6B 120.1(3)
N8B C7B C71B 115.2(3)
C6B C7B C71B 124.8(3)
C7B C71B H71B 109.3
C7B C71B H72B 109.6
H71B C71B H72B 109.5
C7B C71B H73B 109.5
H71B C71B H73B 109.5
H72B C71B H73B 109.5
C8AB N8B C7B 117.8(3)
N8B C8AB C4AB 122.3(3)
N8B C8AB N1B 117.1(3)
C4AB C8AB N1B 120.6(3)
N1F C61B C6B 119.1(3)
N1F C61B C62B 122.9(3)
C6B C61B C62B 117.8(3)
C61B C62B C61A 112.6(3)
C61B C62B H61B 109.1
C61A C62B H61B 109.1
C61B C62B H62B 109.0
C61A C62B H62B 109.0
H61B C62B H62B 107.8
C61B N1F C1F 119.6(3)
C2F N2F C61A 121.5(3)
C2F N2F H2F 106.4
C61A N2F H2F 106.5
C6F C1F N1F 117.1(3)
C6F C1F C2F 118.7(3)
N1F C1F C2F 124.1(3)
C3F C2F N2F 120.4(3)
C3F C2F C1F 118.2(3)
N2F C2F C1F 120.8(3)
C4F C3F C2F 121.9(4)
C4F C3F H3F 119.2
C2F C3F H3F 118.8
C3F C4F C5F 119.7(4)
C3F C4F H4F 120.2
C5F C4F H4F 120.0
C6F C5F C4F 119.2(4)
C6F C5F H5F 120.3
C4F C5F H5F 120.5
C1F C6F C5F 122.0(4)
C1F C6F H6F 119.0
C5F C6F H6F 119.0
C8AC N1C C2C 121.9(3)
C8AC N1C C1C 120.0(3)
C2C N1C C1C 118.0(3)
N1C C1C H11C 109.5
N1C C1C H12C 109.3
H11C C1C H12C 109.5
N1C C1C H13C 109.6
H11C C1C H13C 109.5
H12C C1C H13C 109.5
O2C C2C N1C 121.9(4)
O2C C2C N3C 121.1(4)
N1C C2C N3C 117.0(3)
C4C N3C C2C 125.9(3)
C4C N3C C3C 115.8(3)
C2C N3C C3C 118.2(3)
N3C C3C H31C 109.6
N3C C3C H32C 109.4
H31C C3C H32C 109.5
N3C C3C H33C 109.4
H31C C3C H33C 109.5
H32C C3C H33C 109.5
O4C C4C N3C 122.0(4)
O4C C4C C4AC 123.8(3)
N3C C4C C4AC 114.2(4)
N5C C4AC C8AC 120.6(3)
N5C C4AC C4C 118.7(3)
C8AC C4AC C4C 120.7(3)
C6C N5C C4AC 119.6(3)
N5C C6C C7C 119.5(3)
N5C C6C C61C 113.9(3)
C7C C6C C61C 126.5(3)
N8C C7C C6C 121.6(3)
N8C C7C C71C 113.7(3)
C6C C7C C71C 124.7(3)
C7C C71C H71C 109.5
C7C C71C H72C 109.5
H71C C71C H72C 109.5
C7C C71C H73C 109.5
H71C C71C H73C 109.5
H72C C71C H73C 109.5
C7C N8C C8AC 117.3(3)
N8C C8AC N1C 118.3(3)
N8C C8AC C4AC 121.4(3)
N1C C8AC C4AC 120.2(3)
N2G C61C C62C 107.1(3)
N2G C61C C6C 109.3(3)
C62C C61C C6C 109.3(3)
N2G C61C C62D 106.8(3)
C62C C61C C62D 112.3(3)
C6C C61C C62D 111.9(3)
C61C C62C H61C 109.4
C61C C62C H62C 109.4
H61C C62C H62C 109.5
C61C C62C H63C 109.6
H61C C62C H63C 109.5
H62C C62C H63C 109.5
C8AD N1D C2D 122.3(3)
C8AD N1D C1D 121.1(3)
C2D N1D C1D 116.6(3)
N1D C1D H11D 109.7
N1D C1D H12D 109.4
H11D C1D H12D 109.5
N1D C1D H13D 109.3
H11D C1D H13D 109.5
H12D C1D H13D 109.5
O2D C2D N1D 121.9(3)
O2D C2D N3D 121.9(3)
N1D C2D N3D 116.2(3)
C4D N3D C2D 125.9(3)
C4D N3D C3D 116.7(3)
C2D N3D C3D 117.4(3)
N3D C3D H31D 109.5
N3D C3D H32D 109.6
H31D C3D H32D 109.5
N3D C3D H33D 109.3
H31D C3D H33D 109.5
H32D C3D H33D 109.5
O4D C4D N3D 121.0(3)
O4D C4D C4AD 124.4(3)
N3D C4D C4AD 114.6(3)
N5D C4AD C8AD 121.1(3)
N5D C4AD C4D 118.6(3)
C8AD C4AD C4D 120.3(3)
C6D N5D C4AD 118.4(3)
N5D C6D C7D 120.4(3)
N5D C6D C61D 114.6(3)
C7D C6D C61D 125.0(3)
N8D C7D C6D 119.9(3)
N8D C7D C71D 115.2(3)
C6D C7D C71D 124.8(3)
C7D C71D H71D 109.5
C7D C71D H72D 109.7
H71D C71D H72D 109.5
C7D C71D H73D 109.3
H71D C71D H73D 109.5
H72D C71D H73D 109.5
C7D N8D C8AD 118.5(3)
N8D C8AD N1D 117.5(3)
N8D C8AD C4AD 121.8(3)
N1D C8AD C4AD 120.7(3)
N1G C61D C6D 118.9(3)
N1G C61D C62D 122.7(3)
C6D C61D C62D 118.2(3)
C61D C62D C61C 112.0(3)
C61D C62D H61D 109.3
C61C C62D H61D 109.0
C61D C62D H62D 109.2
C61C C62D H62D 109.3
H61D C62D H62D 108.0
C61D N1G C1G 120.2(3)
C2G N2G C61C 120.7(3)
C2G N2G H2G 106.7
C61C N2G H2G 106.7
C6G C1G N1G 117.6(3)
C6G C1G C2G 118.9(3)
N1G C1G C2G 123.2(3)
C3G C2G C1G 119.3(3)
C3G C2G N2G 120.6(3)
C1G C2G N2G 119.1(3)
C4G C3G C2G 120.6(3)
C4G C3G H3G 119.7
C2G C3G H3G 119.8
C5G C4G C3G 120.2(3)
C5G C4G H4G 119.9
C3G C4G H4G 119.9
C6G C5G C4G 119.6(3)
C6G C5G H5G 120.3
C4G C5G H5G 120.1
C5G C6G C1G 121.4(3)
C5G C6G H6G 119.2
C1G C6G H6G 119.4

loop_
_geom_bond_atom_site_label_1
_geom_bond_atom_site_label_2
_geom_bond_distance
N1A C2A 1.382(5)
N1A C8AA 1.386(4)
N1A C1A 1.471(5)
C1A H11A 0.9800
C1A H12A 0.9800
C1A H13A 0.9800
C2A O2A 1.209(5)
C2A N3A 1.391(5)
N3A C4A 1.380(5)
N3A C3A 1.465(5)
C3A H31A 0.9800
C3A H32A 0.9800
C3A H33A 0.9800
C4A O4A 1.224(5)
C4A C4AA 1.473(5)
C4AA N5A 1.337(4)
C4AA C8AA 1.371(5)
N5A C6A 1.331(4)
C6A C7A 1.422(5)
C6A C61A 1.545(5)
C7A N8A 1.339(4)
C7A C71A 1.494(5)
C71A H71A 0.9800
C71A H72A 0.9800
C71A H73A 0.9800
N8A C8AA 1.336(4)
C61A N2F 1.471(4)
C61A C62A 1.528(5)
C61A C62B 1.536(5)
C62A H61A 0.9800
C62A H62A 0.9800
C62A H63A 0.9800
N1B C8AB 1.386(4)
N1B C2B 1.394(4)
N1B C1B 1.463(4)
C1B H11B 0.9800
C1B H12B 0.9800
C1B H13B 0.9800
C2B O2B 1.207(4)
C2B N3B 1.394(5)
N3B C4B 1.377(4)
N3B C3B 1.470(4)
C3B H31B 0.9800
C3B H32B 0.9800
C3B H33B 0.9800
C4B O4B 1.227(4)
C4B C4AB 1.480(5)
C4AB N5B 1.328(4)
C4AB C8AB 1.375(5)
N5B C6B 1.336(4)
C6B C7B 1.434(5)
C6B C61B 1.476(5)
C7B N8B 1.337(4)
C7B C71B 1.494(5)
C71B H71B 0.9800
C71B H72B 0.9800
C71B H73B 0.9800
N8B C8AB 1.335(4)
C61B N1F 1.285(4)
C61B C62B 1.508(5)
C62B H61B 0.9900
C62B H62B 0.9900
N1F C1F 1.412(4)
N2F C2F 1.407(4)
N2F H2F 0.9100
C1F C6F 1.383(5)
C1F C2F 1.418(5)
C2F C3F 1.390(5)
C3F C4F 1.376(5)
C3F H3F 0.9500
C4F C5F 1.385(5)
C4F H4F 0.9500
C5F C6F 1.381(5)
C5F H5F 0.9500
C6F H6F 0.9500
N1C C8AC 1.378(4)
N1C C2C 1.379(5)
N1C C1C 1.458(5)
C1C H11C 0.9800
C1C H12C 0.9800
C1C H13C 0.9800
C2C O2C 1.213(4)
C2C N3C 1.389(5)
N3C C4C 1.376(5)
N3C C3C 1.481(5)
C3C H31C 0.9800
C3C H32C 0.9800
C3C H33C 0.9800
C4C O4C 1.214(5)
C4C C4AC 1.468(5)
C4AC N5C 1.337(4)
C4AC C8AC 1.379(5)
N5C C6C 1.324(4)
C6C C7C 1.409(5)
C6C C61C 1.543(5)
C7C N8C 1.338(4)
C7C C71C 1.508(5)
C71C H71C 0.9800
C71C H72C 0.9800
C71C H73C 0.9800
N8C C8AC 1.346(4)
C61C N2G 1.467(4)
C61C C62C 1.527(5)
C61C C62D 1.541(5)
C62C H61C 0.9800
C62C H62C 0.9800
C62C H63C 0.9800
N1D C8AD 1.377(4)
N1D C2D 1.383(4)
N1D C1D 1.481(4)
C1D H11D 0.9800
C1D H12D 0.9800
C1D H13D 0.9800
C2D O2D 1.210(4)
C2D N3D 1.401(4)
N3D C4D 1.380(4)
N3D C3D 1.464(4)
C3D H31D 0.9800
C3D H32D 0.9800
C3D H33D 0.9800
C4D O4D 1.221(4)
C4D C4AD 1.465(5)
C4AD N5D 1.332(4)
C4AD C8AD 1.379(5)
N5D C6D 1.332(4)
C6D C7D 1.433(5)
C6D C61D 1.479(5)
C7D N8D 1.326(4)
C7D C71D 1.482(5)
C71D H71D 0.9800
C71D H72D 0.9800
C71D H73D 0.9800
N8D C8AD 1.332(4)
C61D N1G 1.288(4)
C61D C62D 1.514(4)
C62D H61D 0.9900
C62D H62D 0.9900
N1G C1G 1.394(4)
N2G C2G 1.422(4)
N2G H2G 0.9100
C1G C6G 1.396(5)
C1G C2G 1.408(5)
C2G C3G 1.392(5)
C3G C4G 1.392(5)
C3G H3G 0.9500
C4G C5G 1.385(5)
C4G H4G 0.9500
C5G C6G 1.378(5)
C5G H5G 0.9500
C6G H6G 0.9500
O1W O2W 1.545(19)
